data_7059604
loop_
_publ_author_name
'Yang, Rui'
'Dong, Zhen'
'Ye, Zhiwen'

_publ_section_title
;
 Exploration of low-melting energetic compounds: influence of substituents
 on melting points
;
_journal_issue 32
_journal_name_full 'New Journal of Chemistry'
_journal_page_first 13576
_journal_page_last 13583
_journal_paper_doi 10.1039/D0NJ01166E
_journal_volume 44
_journal_year 2020
_chemical_formula_moiety 'C3 H3 N7 O3'
_chemical_formula_sum 'C3 H3 N7 O3'
_chemical_formula_weight 185.12
_space_group_crystal_system triclinic
_space_group_IT_number 2
_space_group_name_Hall '-P 1'
_space_group_name_H-M_alt 'P -1'
_atom_sites_solution_hydrogens geom
_atom_sites_solution_primary dual
_audit_block_doi 10.5517/ccdc.csd.cc24dgcd
_audit_creation_date 2019-09-12
_audit_creation_method
;
Olex2 1.2
(compiled 2018.05.29 svn.r3508 for OlexSys, GUI svn.r5506)
;
_audit_update_record
;
2020-01-16 deposited with the CCDC.	2020-05-11 downloaded from the CCDC.
;
_cell_angle_alpha 99.722(5)
_cell_angle_beta 96.581(5)
_cell_angle_gamma 103.924(5)
_cell_formula_units_Z 2
_cell_length_a 5.1255(5)
_cell_length_b 7.7153(7)
_cell_length_c 9.3101(9)
_cell_measurement_reflns_used 2858
_cell_measurement_temperature 150(2)
_cell_measurement_theta_max 26.27
_cell_measurement_theta_min 2.25
_cell_volume 347.55(6)
_computing_cell_refinement 'SAINT v8.37A (Bruker, 2015)'
_computing_data_reduction 'SAINT v8.37A (Bruker, 2015)'
_computing_molecular_graphics 'Olex2 (Dolomanov et al., 2009)'
_computing_publication_material 'Olex2 (Dolomanov et al., 2009)'
_computing_structure_refinement 'ShelXL (Sheldrick, 2015)'
_computing_structure_solution 'ShelXT (Sheldrick, 2015)'
_diffrn_ambient_temperature 150.18
_diffrn_measured_fraction_theta_full 0.999
_diffrn_measured_fraction_theta_max 0.999
_diffrn_measurement_device_type 'Bruker APEX-II CCD'
_diffrn_measurement_method '\f and \w scans'
_diffrn_radiation_type MoK\a
_diffrn_radiation_wavelength 0.71073
_diffrn_reflns_av_R_equivalents 0.0527
_diffrn_reflns_av_unetI/netI 0.0344
_diffrn_reflns_Laue_measured_fraction_full 0.999
_diffrn_reflns_Laue_measured_fraction_max 0.999
_diffrn_reflns_limit_h_max 6
_diffrn_reflns_limit_h_min -6
_diffrn_reflns_limit_k_max 9
_diffrn_reflns_limit_k_min -9
_diffrn_reflns_limit_l_max 11
_diffrn_reflns_limit_l_min -11
_diffrn_reflns_number 8147
_diffrn_reflns_point_group_measured_fraction_full 0.999
_diffrn_reflns_point_group_measured_fraction_max 0.999
_diffrn_reflns_theta_full 25.242
_diffrn_reflns_theta_max 26.421
_diffrn_reflns_theta_min 2.249
_diffrn_standards_number 0
_exptl_absorpt_coefficient_mu 0.156
_exptl_absorpt_correction_T_max 0.7454
_exptl_absorpt_correction_T_min 0.6872
_exptl_absorpt_correction_type multi-scan
_exptl_absorpt_process_details
;
SADABS-2016/2 (Bruker,2016/2) was used for absorption correction.
wR2(int) was 0.0705 before and 0.0572 after correction.
The Ratio of minimum to maximum transmission is 0.9219.
The \l/2 correction factor is Not present.
;
_exptl_crystal_colour colourless
_exptl_crystal_colour_primary colourless
_exptl_crystal_density_diffrn 1.769
_exptl_crystal_description block
_exptl_crystal_F_000 188
_exptl_crystal_size_max 0.25
_exptl_crystal_size_mid 0.2
_exptl_crystal_size_min 0.1
_refine_diff_density_max 0.208
_refine_diff_density_min -0.350
_refine_diff_density_rms 0.071
_refine_ls_extinction_method none
_refine_ls_goodness_of_fit_ref 1.047
_refine_ls_hydrogen_treatment constr
_refine_ls_matrix_type full
_refine_ls_number_parameters 118
_refine_ls_number_reflns 1435
_refine_ls_number_restraints 0
_refine_ls_restrained_S_all 1.047
_refine_ls_R_factor_all 0.0575
_refine_ls_R_factor_gt 0.0374
_refine_ls_shift/su_max 0.000
_refine_ls_shift/su_mean 0.000
_refine_ls_structure_factor_coef Fsqd
_refine_ls_weighting_details 'w=1/[\s^2^(Fo^2^)+(0.0441P)^2^+0.1258P] where P=(Fo^2^+2Fc^2^)/3'
_refine_ls_weighting_scheme calc
_refine_ls_wR_factor_gt 0.0827
_refine_ls_wR_factor_ref 0.0911
_reflns_Friedel_coverage 0.000
_reflns_number_gt 1116
_reflns_number_total 1435
_reflns_threshold_expression 'I > 2\s(I)'
_cod_data_source_file d0nj01166e2.cif
_cod_data_source_block mo_0912_1_0m
_cod_depositor_comments
;Adding full bibliography for 7059603--7059606.cif.

 Adding full bibliography for 7059603--7059606.cif.
;
_cod_database_code 7059604
_shelx_shelxl_version_number 2018/3
_shelx_space_group_comment
;
The symmetry employed for this shelxl refinement is uniquely defined
by the following loop, which should always be used as a source of
symmetry information in preference to the above space-group names.
They are only intended as comments.
;
_shelx_estimated_absorpt_t_max 0.985
_shelx_estimated_absorpt_t_min 0.962
_olex2_refinement_description
;
1. Fixed Uiso
 At 1.2 times of:
  All C(H,H) groups, All N(H) groups
2.a Secondary CH2 refined with riding coordinates:
 C00D(H00A,H00B)
2.b Aromatic/amide H refined with riding coordinates:
 N005(H005)
;
_olex2_submission_special_instructions 'No special instructions were received'

loop_
_space_group_symop_operation_xyz
'x, y, z'
'-x, -y, -z'

loop_
_atom_site_label
_atom_site_type_symbol
_atom_site_fract_x
_atom_site_fract_y
_atom_site_fract_z
_atom_site_U_iso_or_equiv
_atom_site_adp_type
_atom_site_occupancy
_atom_site_site_symmetry_order
_atom_site_calc_flag
_atom_site_refinement_flags_posn
_atom_site_refinement_flags_adp
_atom_site_refinement_flags_occupancy
_atom_site_disorder_assembly
_atom_site_disorder_group
O001 O 0.6072(2) 0.31908(16) 0.29756(13) 0.0172(3) Uani 1 1 d . . . . .
O002 O 0.2540(3) 0.13814(17) 0.13205(14) 0.0226(3) Uani 1 1 d . . . . .
O003 O 0.3096(3) 0.43115(18) 0.18853(15) 0.0265(3) Uani 1 1 d . . . . .
N004 N 0.8056(3) 0.22742(19) 0.59705(15) 0.0145(3) Uani 1 1 d . . . . .
N005 N 1.2401(3) 0.2496(2) 0.59769(15) 0.0161(3) Uani 1 1 d . . . . .
H005 H 1.413526 0.266424 0.632003 0.019 Uiso 1 1 calc R . . . .
N006 N 1.1291(3) 0.2105(2) 0.45235(16) 0.0169(3) Uani 1 1 d . . . . .
N007 N 0.3697(3) 0.2912(2) 0.19759(16) 0.0179(3) Uani 1 1 d . . . . .
N008 N 1.1119(3) 0.2904(2) 0.83331(16) 0.0206(4) Uani 1 1 d . . . . .
N009 N 0.9085(3) 0.2773(2) 0.89843(16) 0.0174(3) Uani 1 1 d . . . . .
N00A N 0.7507(3) 0.2705(2) 0.97205(17) 0.0259(4) Uani 1 1 d . . . . .
C00B C 1.0458(3) 0.2585(2) 0.68024(18) 0.0141(4) Uani 1 1 d . . . . .
C00C C 0.8697(3) 0.1985(2) 0.45733(18) 0.0146(4) Uani 1 1 d . . . . .
C00D C 0.6649(3) 0.1491(2) 0.32030(19) 0.0160(4) Uani 1 1 d . . . . .
H00A H 0.738866 0.094220 0.235424 0.019 Uiso 1 1 calc R . . . .
H00B H 0.497324 0.060663 0.332115 0.019 Uiso 1 1 calc R . . . .

loop_
_atom_site_aniso_label
_atom_site_aniso_U_11
_atom_site_aniso_U_22
_atom_site_aniso_U_33
_atom_site_aniso_U_23
_atom_site_aniso_U_13
_atom_site_aniso_U_12
O001 0.0141(6) 0.0191(6) 0.0171(6) 0.0052(5) -0.0018(5) 0.0030(5)
O002 0.0211(7) 0.0223(7) 0.0195(7) 0.0004(5) -0.0029(5) 0.0021(6)
O003 0.0286(8) 0.0245(7) 0.0286(8) 0.0082(6) -0.0022(6) 0.0124(6)
N004 0.0119(7) 0.0178(7) 0.0140(7) 0.0035(6) 0.0015(6) 0.0045(6)
N005 0.0102(7) 0.0218(8) 0.0151(7) 0.0025(6) 0.0008(6) 0.0036(6)
N006 0.0142(7) 0.0224(8) 0.0144(7) 0.0039(6) 0.0028(6) 0.0050(6)
N007 0.0144(8) 0.0255(9) 0.0147(7) 0.0062(6) 0.0019(6) 0.0055(7)
N008 0.0134(8) 0.0334(9) 0.0145(8) 0.0052(6) 0.0020(6) 0.0050(7)
N009 0.0171(8) 0.0208(8) 0.0138(7) 0.0036(6) 0.0001(6) 0.0052(6)
N00A 0.0256(9) 0.0359(10) 0.0184(8) 0.0065(7) 0.0056(7) 0.0107(8)
C00B 0.0119(8) 0.0149(8) 0.0151(8) 0.0029(7) 0.0021(7) 0.0029(7)
C00C 0.0145(9) 0.0141(8) 0.0164(9) 0.0045(7) 0.0042(7) 0.0045(7)
C00D 0.0150(9) 0.0173(9) 0.0165(9) 0.0031(7) 0.0023(7) 0.0059(7)

loop_
_atom_type_symbol
_atom_type_description
_atom_type_scat_dispersion_real
_atom_type_scat_dispersion_imag
_atom_type_scat_source
C C 0.0033 0.0016 'International Tables Vol C Tables 4.2.6.8 and 6.1.1.4'
H H 0.0000 0.0000 'International Tables Vol C Tables 4.2.6.8 and 6.1.1.4'
N N 0.0061 0.0033 'International Tables Vol C Tables 4.2.6.8 and 6.1.1.4'
O O 0.0106 0.0060 'International Tables Vol C Tables 4.2.6.8 and 6.1.1.4'

loop_
_geom_angle_atom_site_label_1
_geom_angle_atom_site_label_2
_geom_angle_atom_site_label_3
_geom_angle
_geom_angle_site_symmetry_1
_geom_angle_site_symmetry_3
_geom_angle_publ_flag
N007 O001 C00D 112.67(12) . . ?
C00B N004 C00C 101.86(14) . . ?
C00B N005 N006 109.54(13) . . ?
C00C N006 N005 102.59(13) . . ?
O002 N007 O001 118.82(13) . . ?
O003 N007 O001 112.56(14) . . ?
O003 N007 O002 128.62(15) . . ?
N009 N008 C00B 113.64(14) . . ?
N00A N009 N008 171.26(17) . . ?
N004 C00B N005 111.19(14) . . ?
N004 C00B N008 129.33(15) . . ?
N005 C00B N008 119.44(15) . . ?
N004 C00C C00D 123.73(15) . . ?
N006 C00C N004 114.81(15) . . ?
N006 C00C C00D 121.40(15) . . ?
O001 C00D C00C 105.67(13) . . ?

loop_
_geom_bond_atom_site_label_1
_geom_bond_atom_site_label_2
_geom_bond_distance
_geom_bond_site_symmetry_2
_geom_bond_publ_flag
O001 N007 1.3934(18) . ?
O001 C00D 1.4557(19) . ?
O002 N007 1.2065(19) . ?
O003 N007 1.2049(19) . ?
N004 C00B 1.323(2) . ?
N004 C00C 1.373(2) . ?
N005 N006 1.360(2) . ?
N005 C00B 1.333(2) . ?
N006 C00C 1.318(2) . ?
N008 N009 1.257(2) . ?
N008 C00B 1.392(2) . ?
N009 N00A 1.116(2) . ?
C00C C00D 1.487(2) . ?
